data_4320206
loop_
_publ_author_name
'Sven Schneider'
'Alexander C. Filippou'

_publ_section_title
;
 Triamidoamine Complexes of Chromium(III) and Chromium(IV)
;
_journal_name_full 'Inorganic Chemistry'
_journal_page_first 4674
_journal_page_last 4677
_journal_paper_doi 10.1021/ic010361v
_journal_volume 40
_journal_year 2001
_chemical_formula_sum 'C15 H39 Cr N4 Si3'
_chemical_formula_weight 411.77
_chemical_name_systematic
;
Tris[2-(N-trimethylsilylamido-\kN)ethyl]amine-\kN-chromium(III)
;
_space_group_IT_number 14
_symmetry_cell_setting monoclinic
_symmetry_space_group_name_Hall '-P 2yn'
_symmetry_space_group_name_H-M 'P 1 21/n 1'
_atom_sites_solution_hydrogens geom
_atom_sites_solution_primary direct
_atom_sites_solution_secondary difmap
_audit_creation_method SHELXL97
_cell_angle_alpha 90.00
_cell_angle_beta 93.22(3)
_cell_angle_gamma 90.00
_cell_formula_units_Z 4
_cell_length_a 9.1271(19)
_cell_length_b 16.219(3)
_cell_length_c 16.814(4)
_cell_measurement_reflns_used 5000
_cell_measurement_temperature 180(2)
_cell_measurement_theta_max 25.1
_cell_measurement_theta_min 2.5
_cell_volume 2485.1(9)
_computing_cell_refinement 'IPDS2.87 (Stoe & Cie, 1997)'
_computing_data_collection 'IPDS2.87 (Stoe & Cie, 1997)'
_computing_data_reduction 'IPDS2.87 (Stoe & Cie, 1997)'
_computing_molecular_graphics 'XSTEP32 (Stoe & Cie, 2001)'
_computing_publication_material 'SHELXL97 (Sheldrick, 1997)'
_computing_structure_refinement 'SHELXL97 (Sheldrick, 1997)'
_computing_structure_solution 'SHELXS97 (Sheldrick, 1990)'
_diffrn_ambient_temperature 180(2)
_diffrn_detector_area_resol_mean 6.667
_diffrn_measured_fraction_theta_full 0.998
_diffrn_measured_fraction_theta_max 0.998
_diffrn_measurement_device 'Stoe IPDS diffractometer'
_diffrn_measurement_method '\f-oscill.,\f-incr.=1.4\%,164 exposures'
_diffrn_radiation_monochromator 'planar graphite'
_diffrn_radiation_source 'fine-focus sealed X-ray tube'
_diffrn_radiation_type MoK\a
_diffrn_radiation_wavelength 0.71073
_diffrn_reflns_av_R_equivalents 0.0382
_diffrn_reflns_av_sigmaI/netI 0.0417
_diffrn_reflns_limit_h_max 10
_diffrn_reflns_limit_h_min -10
_diffrn_reflns_limit_k_max 19
_diffrn_reflns_limit_k_min -19
_diffrn_reflns_limit_l_max 20
_diffrn_reflns_limit_l_min -20
_diffrn_reflns_number 15177
_diffrn_reflns_theta_full 25.25
_diffrn_reflns_theta_max 25.25
_diffrn_reflns_theta_min 2.56
_diffrn_standards_decay_% 0
_diffrn_standards_interval_count 0
_diffrn_standards_interval_time 0
_diffrn_standards_number 0
_exptl_absorpt_coefficient_mu 0.609
_exptl_absorpt_correction_T_max 0.8479
_exptl_absorpt_correction_T_min 0.8105
_exptl_absorpt_correction_type difabs
_exptl_absorpt_process_details
;
  Walker, N. & Stuart, D. (1983). Acta Cryst. A39, 158-166.
;
_exptl_crystal_colour dark-green
_exptl_crystal_density_diffrn 1.101
_exptl_crystal_density_method none
_exptl_crystal_description block
_exptl_crystal_F_000 892
_exptl_crystal_size_max 0.36
_exptl_crystal_size_mid 0.32
_exptl_crystal_size_min 0.28
_refine_diff_density_max 0.782
_refine_diff_density_min -0.352
_refine_diff_density_rms 0.061
_refine_ls_extinction_method none
_refine_ls_goodness_of_fit_ref 1.042
_refine_ls_hydrogen_treatment noref
_refine_ls_matrix_type full
_refine_ls_number_parameters 217
_refine_ls_number_reflns 4480
_refine_ls_number_restraints 0
_refine_ls_restrained_S_all 1.042
_refine_ls_R_factor_all 0.0718
_refine_ls_R_factor_gt 0.0483
_refine_ls_shift/su_max 0.004
_refine_ls_shift/su_mean 0.000
_refine_ls_structure_factor_coef Fsqd
_refine_ls_weighting_details 'calc w=1/[\s^2^(Fo^2^)+(0.0853P)^2^] where P=(Fo^2^+2Fc^2^)/3'
_refine_ls_weighting_scheme calc
_refine_ls_wR_factor_gt 0.1291
_refine_ls_wR_factor_ref 0.1385
_reflns_number_gt 3162
_reflns_number_total 4480
_reflns_threshold_expression I>2sigma(I)
_cod_data_source_file ic010361v_1.cif
_cod_data_source_block Cr(N3N)
_cod_depositor_comments
;
The following automatic conversions were performed:

'_symmetry_cell_setting' value 'Monoclinic' changed to 'monoclinic'
according to the built-in table from CIF Core dictionary named
'cif_core.dic' version 2.4.1 from 2010-06-29.

Automatic conversion script
Id: cif_fix_values 1646 2011-03-28 12:23:43Z adriana 
;
_cod_original_cell_volume 2485.0(8)
_cod_original_sg_symbol_H-M 'P 21/n'
_cod_database_code 4320206

loop_
_symmetry_equiv_pos_as_xyz
'x, y, z'
'-x+1/2, y+1/2, -z+1/2'
'-x, -y, -z'
'x-1/2, -y-1/2, z-1/2'

loop_
_atom_site_label
_atom_site_type_symbol
_atom_site_fract_x
_atom_site_fract_y
_atom_site_fract_z
_atom_site_U_iso_or_equiv
_atom_site_adp_type
_atom_site_occupancy
_atom_site_symmetry_multiplicity
_atom_site_calc_flag
_atom_site_refinement_flags
_atom_site_disorder_assembly
_atom_site_disorder_group
C1 C 0.8806(6) 0.8428(3) 0.6642(3) 0.0904(17) Uani 1 1 d . . .
H1A H 0.9402 0.8108 0.6277 0.109 Uiso 1 1 calc R . .
H1B H 0.8084 0.8753 0.6312 0.109 Uiso 1 1 calc R . .
C2 C 0.9755(6) 0.8987(3) 0.7090(3) 0.0957(18) Uani 1 1 d . . .
H2A H 1.0574 0.9140 0.6758 0.115 Uiso 1 1 calc R . .
H2B H 0.9196 0.9497 0.7189 0.115 Uiso 1 1 calc R . .
C3 C 0.9023(5) 0.9270(3) 0.8919(3) 0.0834(14) Uani 1 1 d . . .
H3A H 0.8329 0.9666 0.8655 0.100 Uiso 1 1 calc R . .
H3B H 0.9267 0.9474 0.9465 0.100 Uiso 1 1 calc R . .
C4 C 1.0363(6) 0.9251(3) 0.8483(3) 0.0993(18) Uani 1 1 d . . .
H4A H 1.0542 0.9812 0.8278 0.119 Uiso 1 1 calc R . .
H4B H 1.1194 0.9111 0.8862 0.119 Uiso 1 1 calc R . .
C5 C 1.1868(4) 0.7518(3) 0.8241(3) 0.0746(13) Uani 1 1 d . . .
H5A H 1.2299 0.7664 0.8776 0.089 Uiso 1 1 calc R . .
H5B H 1.2569 0.7146 0.7990 0.089 Uiso 1 1 calc R . .
C6 C 1.1732(4) 0.8251(3) 0.7779(4) 0.112(2) Uani 1 1 d . . .
H6A H 1.1848 0.8107 0.7214 0.135 Uiso 1 1 calc R . .
H6B H 1.2546 0.8627 0.7948 0.135 Uiso 1 1 calc R . .
C11 C 0.5102(6) 0.8092(4) 0.6333(4) 0.1078(19) Uani 1 1 d . . .
H11A H 0.5520 0.8500 0.5980 0.129 Uiso 1 1 calc R . .
H11B H 0.4733 0.8371 0.6798 0.129 Uiso 1 1 calc R . .
H11C H 0.4292 0.7802 0.6045 0.129 Uiso 1 1 calc R . .
C12 C 0.5698(5) 0.6621(3) 0.7367(3) 0.0793(14) Uani 1 1 d . . .
H12A H 0.5497 0.6917 0.7857 0.095 Uiso 1 1 calc R . .
H12B H 0.6370 0.6162 0.7494 0.095 Uiso 1 1 calc R . .
H12C H 0.4778 0.6405 0.7121 0.095 Uiso 1 1 calc R . .
C13 C 0.7135(7) 0.6739(4) 0.5801(3) 0.1007(18) Uani 1 1 d . . .
H13A H 0.7564 0.7115 0.5421 0.121 Uiso 1 1 calc R . .
H13B H 0.6284 0.6460 0.5542 0.121 Uiso 1 1 calc R . .
H13C H 0.7868 0.6329 0.5982 0.121 Uiso 1 1 calc R . .
C21 C 0.7272(6) 0.8812(4) 1.0579(3) 0.1006(19) Uani 1 1 d . . .
H21A H 0.8195 0.8569 1.0792 0.121 Uiso 1 1 calc R . .
H21B H 0.6485 0.8675 1.0929 0.121 Uiso 1 1 calc R . .
H21C H 0.7377 0.9412 1.0548 0.121 Uiso 1 1 calc R . .
C22 C 0.6248(6) 0.7299(3) 0.9673(3) 0.0928(17) Uani 1 1 d . . .
H22A H 0.7086 0.6974 0.9885 0.111 Uiso 1 1 calc R . .
H22B H 0.5909 0.7081 0.9151 0.111 Uiso 1 1 calc R . .
H22C H 0.5450 0.7265 1.0038 0.111 Uiso 1 1 calc R . .
C23 C 0.5243(5) 0.9007(4) 0.9135(3) 0.0944(18) Uani 1 1 d . . .
H23A H 0.5537 0.9586 0.9091 0.113 Uiso 1 1 calc R . .
H23B H 0.4417 0.8966 0.9482 0.113 Uiso 1 1 calc R . .
H23C H 0.4945 0.8793 0.8606 0.113 Uiso 1 1 calc R . .
C31 C 1.1034(12) 0.5445(4) 0.7640(4) 0.198(5) Uani 1 1 d . . .
H31A H 1.1768 0.5745 0.7350 0.238 Uiso 1 1 calc R . .
H31B H 1.0136 0.5381 0.7298 0.238 Uiso 1 1 calc R . .
H31C H 1.1419 0.4900 0.7792 0.238 Uiso 1 1 calc R . .
C32 C 0.8945(6) 0.5647(3) 0.8985(5) 0.126(3) Uani 1 1 d . . .
H32A H 0.8666 0.6038 0.9394 0.151 Uiso 1 1 calc R . .
H32B H 0.9133 0.5106 0.9228 0.151 Uiso 1 1 calc R . .
H32C H 0.8146 0.5602 0.8572 0.151 Uiso 1 1 calc R . .
C33 C 1.2188(8) 0.5778(5) 0.9252(4) 0.146(3) Uani 1 1 d . . .
H33A H 1.2022 0.6038 0.9766 0.175 Uiso 1 1 calc R . .
H33B H 1.3099 0.5991 0.9048 0.175 Uiso 1 1 calc R . .
H33C H 1.2268 0.5180 0.9322 0.175 Uiso 1 1 calc R . .
Cr Cr 0.87969(5) 0.77010(3) 0.81788(3) 0.03413(17) Uani 1 1 d . . .
N1 N 0.7999(3) 0.78414(18) 0.71388(16) 0.0483(7) Uani 1 1 d . . .
N2 N 0.8284(3) 0.84556(17) 0.89703(17) 0.0486(7) Uani 1 1 d . . .
N3 N 1.0496(3) 0.70593(17) 0.83400(18) 0.0495(7) Uani 1 1 d . . .
N4 N 1.0359(3) 0.86894(18) 0.78345(18) 0.0500(7) Uani 1 1 d . . .
Si1 Si 0.65481(10) 0.73335(6) 0.66657(6) 0.0458(3) Uani 1 1 d . . .
Si2 Si 0.68139(11) 0.83930(7) 0.95671(6) 0.0530(3) Uani 1 1 d . . .
Si3 Si 1.06230(12) 0.60177(6) 0.85307(6) 0.0510(3) Uani 1 1 d . . .

loop_
_atom_site_aniso_label
_atom_site_aniso_U_11
_atom_site_aniso_U_22
_atom_site_aniso_U_33
_atom_site_aniso_U_23
_atom_site_aniso_U_13
_atom_site_aniso_U_12
C1 0.092(3) 0.108(4) 0.068(3) 0.033(3) -0.021(2) -0.058(3)
C2 0.100(4) 0.103(4) 0.081(3) 0.043(3) -0.018(3) -0.066(3)
C3 0.086(3) 0.041(2) 0.123(4) -0.035(2) 0.005(3) -0.008(2)
C4 0.116(4) 0.058(3) 0.124(4) -0.022(3) 0.013(3) -0.050(3)
C5 0.0367(19) 0.059(3) 0.129(4) 0.014(3) 0.015(2) 0.0018(17)
C6 0.035(2) 0.082(4) 0.222(7) 0.052(4) 0.022(3) -0.012(2)
C11 0.074(3) 0.074(4) 0.170(6) 0.004(4) -0.039(3) -0.007(3)
C12 0.078(3) 0.089(3) 0.071(3) 0.000(2) -0.006(2) -0.047(3)
C13 0.135(5) 0.100(4) 0.069(3) -0.035(3) 0.024(3) -0.025(4)
C21 0.107(4) 0.134(5) 0.058(3) -0.042(3) -0.022(3) 0.051(4)
C22 0.111(4) 0.099(4) 0.074(3) -0.010(3) 0.050(3) -0.016(3)
C23 0.053(2) 0.147(5) 0.081(3) -0.001(3) -0.015(2) 0.035(3)
C31 0.459(16) 0.061(4) 0.087(4) -0.007(3) 0.113(7) 0.052(6)
C32 0.100(4) 0.055(3) 0.227(8) 0.046(4) 0.040(5) 0.005(3)
C33 0.157(6) 0.135(6) 0.142(6) 0.063(5) -0.025(5) 0.034(5)
Cr 0.0315(3) 0.0276(3) 0.0436(3) -0.0038(2) 0.00530(19) -0.0041(2)
N1 0.0455(15) 0.0537(19) 0.0455(15) 0.0016(13) 0.0014(12) -0.0206(13)
N2 0.0472(16) 0.0387(16) 0.0598(17) -0.0185(13) 0.0022(13) 0.0008(13)
N3 0.0396(14) 0.0380(16) 0.0722(19) 0.0015(14) 0.0137(14) 0.0052(12)
N4 0.0397(15) 0.0406(16) 0.0686(19) 0.0103(14) -0.0060(13) -0.0159(13)
Si1 0.0470(5) 0.0441(6) 0.0459(5) -0.0091(4) -0.0015(4) -0.0113(4)
Si2 0.0484(5) 0.0703(7) 0.0393(5) -0.0178(5) -0.0056(4) 0.0180(5)
Si3 0.0695(7) 0.0390(5) 0.0463(5) 0.0064(4) 0.0188(5) 0.0170(5)

loop_
_atom_type_symbol
_atom_type_description
_atom_type_scat_dispersion_real
_atom_type_scat_dispersion_imag
_atom_type_scat_source
C C 0.0033 0.0016 'International Tables Vol C Tables 4.2.6.8 and 6.1.1.4'
H H 0.0000 0.0000 'International Tables Vol C Tables 4.2.6.8 and 6.1.1.4'
Cr Cr 0.3209 0.6236 'International Tables Vol C Tables 4.2.6.8 and 6.1.1.4'
N N 0.0061 0.0033 'International Tables Vol C Tables 4.2.6.8 and 6.1.1.4'
Si Si 0.0817 0.0704 'International Tables Vol C Tables 4.2.6.8 and 6.1.1.4'

loop_
_geom_angle_atom_site_label_1
_geom_angle_atom_site_label_2
_geom_angle_atom_site_label_3
_geom_angle
_geom_angle_site_symmetry_1
_geom_angle_site_symmetry_3
_geom_angle_publ_flag
C2 C1 N1 114.3(4) . . ?
N4 C2 C1 116.0(4) . . ?
C4 C3 N2 114.0(3) . . ?
N4 C4 C3 115.6(4) . . ?
C6 C5 N3 115.8(4) . . ?
C5 C6 N4 115.1(4) . . ?
N1 Cr N3 118.59(13) . . ?
N1 Cr N2 118.79(13) . . ?
N3 Cr N2 119.62(13) . . ?
N1 Cr N4 83.78(11) . . ?
N3 Cr N4 84.35(12) . . ?
N2 Cr N4 84.54(12) . . ?
C1 N1 Si1 116.1(2) . . ?
C1 N1 Cr 115.0(2) . . ?
Si1 N1 Cr 128.66(15) . . ?
C3 N2 Si2 117.2(2) . . ?
C3 N2 Cr 113.8(2) . . ?
Si2 N2 Cr 127.22(16) . . ?
C5 N3 Si3 117.8(2) . . ?
C5 N3 Cr 113.9(2) . . ?
Si3 N3 Cr 128.19(16) . . ?
C4 N4 C2 116.2(4) . . ?
C4 N4 C6 113.6(4) . . ?
C2 N4 C6 113.8(4) . . ?
C4 N4 Cr 103.5(2) . . ?
C2 N4 Cr 104.4(2) . . ?
C6 N4 Cr 103.3(2) . . ?
N1 Si1 C13 111.4(2) . . ?
N1 Si1 C12 110.14(17) . . ?
C13 Si1 C12 109.0(2) . . ?
N1 Si1 C11 109.7(2) . . ?
C13 Si1 C11 109.8(3) . . ?
C12 Si1 C11 106.7(3) . . ?
N2 Si2 C21 111.7(2) . . ?
N2 Si2 C22 109.97(17) . . ?
C21 Si2 C22 108.1(3) . . ?
N2 Si2 C23 110.5(2) . . ?
C21 Si2 C23 106.9(2) . . ?
C22 Si2 C23 109.6(3) . . ?
N3 Si3 C31 111.3(2) . . ?
N3 Si3 C32 110.3(2) . . ?
C31 Si3 C32 112.8(4) . . ?
N3 Si3 C33 111.5(3) . . ?
C31 Si3 C33 104.1(4) . . ?
C32 Si3 C33 106.7(3) . . ?

loop_
_geom_bond_atom_site_label_1
_geom_bond_atom_site_label_2
_geom_bond_distance
_geom_bond_site_symmetry_2
_geom_bond_publ_flag
C1 C2 1.438(6) . ?
C1 N1 1.488(5) . ?
C2 N4 1.423(5) . ?
C3 C4 1.460(6) . ?
C3 N2 1.488(5) . ?
C4 N4 1.421(6) . ?
C5 C6 1.422(6) . ?
C5 N3 1.475(5) . ?
C6 N4 1.448(5) . ?
C11 Si1 1.867(5) . ?
C12 Si1 1.852(4) . ?
C13 Si1 1.848(4) . ?
C21 Si2 1.857(4) . ?
C22 Si2 1.860(5) . ?
C23 Si2 1.860(4) . ?
C31 Si3 1.819(5) . ?
C32 Si3 1.850(5) . ?
C33 Si3 1.862(6) . ?
Cr N1 1.870(3) . ?
Cr N3 1.874(3) . ?
Cr N2 1.886(3) . ?
Cr N4 2.243(3) . ?
N1 Si1 1.716(3) . ?
N2 Si2 1.723(3) . ?
N3 Si3 1.722(3) . ?

loop_
_geom_torsion_atom_site_label_1
_geom_torsion_atom_site_label_2
_geom_torsion_atom_site_label_3
_geom_torsion_atom_site_label_4
_geom_torsion
_geom_torsion_site_symmetry_1
_geom_torsion_site_symmetry_2
_geom_torsion_site_symmetry_3
_geom_torsion_site_symmetry_4
_geom_torsion_publ_flag
N1 C1 C2 N4 29.7(8) . . . . ?
N2 C3 C4 N4 34.2(7) . . . . ?
N3 C5 C6 N4 32.5(8) . . . . ?
C2 C1 N1 Si1 165.1(4) . . . . ?
C2 C1 N1 Cr -19.3(6) . . . . ?
N3 Cr N1 C1 -75.6(4) . . . . ?
N2 Cr N1 C1 84.8(3) . . . . ?
N4 Cr N1 C1 4.5(3) . . . . ?
N3 Cr N1 Si1 99.4(2) . . . . ?
N2 Cr N1 Si1 -100.3(2) . . . . ?
N4 Cr N1 Si1 179.5(2) . . . . ?
C4 C3 N2 Si2 172.9(4) . . . . ?
C4 C3 N2 Cr -21.3(5) . . . . ?
N1 Cr N2 C3 -75.4(3) . . . . ?
N3 Cr N2 C3 84.8(3) . . . . ?
N4 Cr N2 C3 4.5(3) . . . . ?
N1 Cr N2 Si2 88.8(2) . . . . ?
N3 Cr N2 Si2 -111.1(2) . . . . ?
N4 Cr N2 Si2 168.6(2) . . . . ?
C6 C5 N3 Si3 155.0(4) . . . . ?
C6 C5 N3 Cr -21.6(6) . . . . ?
N1 Cr N3 C5 84.9(3) . . . . ?
N2 Cr N3 C5 -75.3(3) . . . . ?
N4 Cr N3 C5 5.1(3) . . . . ?
N1 Cr N3 Si3 -91.4(2) . . . . ?
N2 Cr N3 Si3 108.5(2) . . . . ?
N4 Cr N3 Si3 -171.1(2) . . . . ?
C3 C4 N4 C2 86.4(5) . . . . ?
C3 C4 N4 C6 -138.7(5) . . . . ?
C3 C4 N4 Cr -27.4(6) . . . . ?
C1 C2 N4 C4 -136.9(5) . . . . ?
C1 C2 N4 C6 88.4(6) . . . . ?
C1 C2 N4 Cr -23.6(6) . . . . ?
C5 C6 N4 C4 86.6(6) . . . . ?
C5 C6 N4 C2 -137.5(5) . . . . ?
C5 C6 N4 Cr -24.9(6) . . . . ?
N1 Cr N4 C4 132.2(3) . . . . ?
N3 Cr N4 C4 -108.2(3) . . . . ?
N2 Cr N4 C4 12.4(3) . . . . ?
N1 Cr N4 C2 10.1(3) . . . . ?
N3 Cr N4 C2 129.8(3) . . . . ?
N2 Cr N4 C2 -109.7(3) . . . . ?
N1 Cr N4 C6 -109.2(4) . . . . ?
N3 Cr N4 C6 10.5(3) . . . . ?
N2 Cr N4 C6 131.0(4) . . . . ?
C1 N1 Si1 C13 58.0(4) . . . . ?
Cr N1 Si1 C13 -116.9(3) . . . . ?
C1 N1 Si1 C12 179.0(4) . . . . ?
Cr N1 Si1 C12 4.1(3) . . . . ?
C1 N1 Si1 C11 -63.8(4) . . . . ?
Cr N1 Si1 C11 121.3(3) . . . . ?
C3 N2 Si2 C21 -51.1(4) . . . . ?
Cr N2 Si2 C21 145.2(3) . . . . ?
C3 N2 Si2 C22 -171.1(4) . . . . ?
Cr N2 Si2 C22 25.2(3) . . . . ?
C3 N2 Si2 C23 67.7(4) . . . . ?
Cr N2 Si2 C23 -95.9(3) . . . . ?
C5 N3 Si3 C31 -74.5(5) . . . . ?
Cr N3 Si3 C31 101.6(4) . . . . ?
C5 N3 Si3 C32 159.6(4) . . . . ?
Cr N3 Si3 C32 -24.3(4) . . . . ?
C5 N3 Si3 C33 41.2(4) . . . . ?
Cr N3 Si3 C33 -142.6(3) . . . . ?
